data_4309942
loop_
_publ_author_name
'Chun-Long Chen'
'Hai-Yan Tan'
'Jun-Hua Yao'
'Yi-Qian Wan'
'Cheng-Yong Su'

_publ_section_title
;
Disilver(I) Rectangular-Shaped Metallacycles: X-ray Crystal Structure and
Dynamic Behavior in Solution
;
_journal_name_full 'Inorganic Chemistry'
_journal_page_first 8510
_journal_page_last 8520
_journal_paper_doi 10.1021/ic050673o
_journal_volume 44
_journal_year 2005
_chemical_formula_sum 'C34 H36 Ag2 F6 N8 O6'
_chemical_formula_weight 982.45
_chemical_name_systematic
; 
 ? 
;
_space_group_IT_number 2
_symmetry_cell_setting triclinic
_symmetry_space_group_name_Hall '-P 1'
_symmetry_space_group_name_H-M 'P -1'
_atom_sites_solution_hydrogens geom
_atom_sites_solution_primary direct
_atom_sites_solution_secondary difmap
_audit_creation_method SHELXL-97
_cell_angle_alpha 69.045(3)
_cell_angle_beta 88.145(4)
_cell_angle_gamma 74.178(4)
_cell_formula_units_Z 1
_cell_length_a 9.418(2)
_cell_length_b 10.244(3)
_cell_length_c 11.219(3)
_cell_measurement_temperature 298(2)
_cell_volume 969.9(4)
_computing_structure_refinement 'SHELXL-97 (Sheldrick, 1997)'
_computing_structure_solution 'SHELXS-97 (Sheldrick, 1990)'
_diffrn_ambient_temperature 298(2)
_diffrn_measured_fraction_theta_full 0.977
_diffrn_measured_fraction_theta_max 0.977
_diffrn_radiation_monochromator graphite
_diffrn_radiation_source 'fine-focus sealed tube'
_diffrn_radiation_type MoK\a
_diffrn_radiation_wavelength 0.71073
_diffrn_reflns_av_R_equivalents 0.0173
_diffrn_reflns_av_sigmaI/netI 0.0486
_diffrn_reflns_limit_h_max 7
_diffrn_reflns_limit_h_min -11
_diffrn_reflns_limit_k_max 12
_diffrn_reflns_limit_k_min -12
_diffrn_reflns_limit_l_max 13
_diffrn_reflns_limit_l_min -13
_diffrn_reflns_number 5666
_diffrn_reflns_theta_full 26.37
_diffrn_reflns_theta_max 26.37
_diffrn_reflns_theta_min 1.95
_exptl_absorpt_coefficient_mu 1.092
_exptl_crystal_colour colorless
_exptl_crystal_density_diffrn 1.682
_exptl_crystal_density_method 'not measured'
_exptl_crystal_description block
_exptl_crystal_F_000 492
_exptl_crystal_size_max 0.30
_exptl_crystal_size_mid 0.25
_exptl_crystal_size_min 0.06
_refine_diff_density_max 0.994
_refine_diff_density_min -0.797
_refine_diff_density_rms 0.082
_refine_ls_extinction_coef 0.0000(10)
_refine_ls_extinction_expression Fc^*^=kFc[1+0.001xFc^2^\l^3^/sin(2\q)]^-1/4^
_refine_ls_extinction_method SHELXL
_refine_ls_goodness_of_fit_ref 1.089
_refine_ls_hydrogen_treatment mixed
_refine_ls_matrix_type full
_refine_ls_number_parameters 270
_refine_ls_number_reflns 3859
_refine_ls_number_restraints 3
_refine_ls_restrained_S_all 1.088
_refine_ls_R_factor_all 0.0641
_refine_ls_R_factor_gt 0.0447
_refine_ls_shift/su_max 2.106
_refine_ls_shift/su_mean 0.012
_refine_ls_structure_factor_coef Fsqd
_refine_ls_weighting_details 'calc w=1/[\s^2^(Fo^2^)+(0.0562P)^2^+0.0000P] where P=(Fo^2^+2Fc^2^)/3'
_refine_ls_weighting_scheme calc
_refine_ls_wR_factor_gt 0.1087
_refine_ls_wR_factor_ref 0.1175
_reflns_number_gt 2738
_reflns_number_total 3859
_reflns_threshold_expression >2sigma(I)
_cod_data_source_file ic050673osi20050430_075320_3.cif
_cod_data_source_block 3
_cod_depositor_comments
;
The following automatic conversions were performed:
'_symmetry_cell_setting' value 'Triclinic' changed to 'triclinic'
according to '/home/saulius/struct/CIF-dictionaries/cif_core.dic'
dictionary named 'cif_core.dic' version 2.4.1 from 2010-06-29.

Automatic conversion script
Id: cif_fix_enum 1527 2010-12-29 10:47:43Z saulius 
;
_cod_original_cell_volume 970.0(4)
_cod_database_code 4309942

loop_
_symmetry_equiv_pos_as_xyz
'x, y, z'
'-x, -y, -z'

loop_
_atom_site_label
_atom_site_type_symbol
_atom_site_fract_x
_atom_site_fract_y
_atom_site_fract_z
_atom_site_U_iso_or_equiv
_atom_site_adp_type
_atom_site_occupancy
_atom_site_symmetry_multiplicity
_atom_site_calc_flag
_atom_site_refinement_flags
_atom_site_disorder_assembly
_atom_site_disorder_group
Ag Ag 0.63570(4) 0.85030(4) 0.55626(3) 0.05670(19) Uani 1 1 d . . .
F1 F 0.5264(8) 1.3210(5) 0.7955(4) 0.202(3) Uani 1 1 d . . .
F2 F 0.7141(6) 1.1700(8) 0.8404(6) 0.197(3) Uani 1 1 d . . .
F3 F 0.5365(11) 1.1172(9) 0.8838(5) 0.245(5) Uani 1 1 d . . .
O1 O 0.6645(5) 1.0702(4) 0.6598(4) 0.0853(12) Uani 1 1 d . . .
O2 O 0.4668(5) 1.2620(5) 0.5955(4) 0.0976(14) Uani 1 1 d . . .
O3 O 0.7648(7) 0.5124(6) 0.3927(5) 0.1102(18) Uani 1 1 d . . .
H3 H 0.679(8) 0.567(8) 0.391(7) 0.12(3) Uiso 1 1 d . . .
N1 N 0.2132(4) 1.0689(4) 0.5748(3) 0.0500(9) Uani 1 1 d . . .
N2 N 0.0828(4) 0.9252(4) 0.6867(3) 0.0463(9) Uani 1 1 d . . .
N3 N 0.5206(4) 0.7571(4) 0.7162(3) 0.0474(9) Uani 1 1 d . . .
N4 N 0.3672(4) 0.6480(4) 0.8343(3) 0.0422(8) Uani 1 1 d . . .
C1 C 0.1461(6) 1.1206(5) 0.6660(5) 0.0593(13) Uani 1 1 d . . .
H1A H 0.1554 1.2031 0.6783 0.071 Uiso 1 1 calc R . .
C2 C 0.0655(6) 1.0343(5) 0.7342(5) 0.0645(14) Uani 1 1 d . . .
H2A H 0.0087 1.0460 0.8010 0.077 Uiso 1 1 calc R . .
C3 C 0.1712(5) 0.9516(5) 0.5906(4) 0.0487(11) Uani 1 1 d . . .
H3A H 0.1995 0.8942 0.5411 0.058 Uiso 1 1 calc R . .
C4 C 0.0131(5) 0.8055(5) 0.7281(4) 0.0558(12) Uani 1 1 d . . .
H4A H 0.0622 0.7329 0.6923 0.067 Uiso 1 1 calc R . .
H4B H -0.0897 0.8429 0.6950 0.067 Uiso 1 1 calc R . .
C5 C 0.0205(5) 0.7341(5) 0.8723(4) 0.0434(10) Uani 1 1 d . . .
C6 C -0.0993(5) 0.7864(5) 0.9341(5) 0.0581(12) Uani 1 1 d . . .
H6A H -0.1803 0.8610 0.8869 0.070 Uiso 1 1 calc R . .
C7 C -0.0982(6) 0.7270(6) 1.0670(5) 0.0652(14) Uani 1 1 d . . .
H7A H -0.1778 0.7632 1.1083 0.078 Uiso 1 1 calc R . .
C8 C 0.0177(6) 0.6173(6) 1.1359(5) 0.0658(14) Uani 1 1 d . . .
H8A H 0.0185 0.5793 1.2246 0.079 Uiso 1 1 calc R . .
C9 C 0.1353(5) 0.5611(5) 1.0752(4) 0.0540(12) Uani 1 1 d . . .
H9A H 0.2131 0.4832 1.1235 0.065 Uiso 1 1 calc R . .
C10 C 0.1395(4) 0.6195(4) 0.9423(4) 0.0413(9) Uani 1 1 d . . .
C11 C 0.2695(5) 0.5527(5) 0.8808(5) 0.0493(11) Uani 1 1 d . . .
H11A H 0.3255 0.4599 0.9426 0.059 Uiso 1 1 calc R . .
H11B H 0.2338 0.5346 0.8097 0.059 Uiso 1 1 calc R . .
C12 C 0.4424(4) 0.6661(5) 0.7280(4) 0.0449(10) Uani 1 1 d . . .
H12A H 0.4392 0.6199 0.6706 0.054 Uiso 1 1 calc R . .
C13 C 0.4004(5) 0.7331(5) 0.8927(4) 0.0535(12) Uani 1 1 d . . .
H13A H 0.3649 0.7431 0.9682 0.064 Uiso 1 1 calc R . .
C14 C 0.4950(5) 0.8002(5) 0.8194(5) 0.0544(12) Uani 1 1 d . . .
H14A H 0.5362 0.8652 0.8362 0.065 Uiso 1 1 calc R . .
C15 C 0.5722(6) 1.1738(6) 0.6696(5) 0.0598(13) Uani 1 1 d . . .
C16 C 0.5838(6) 1.1995(6) 0.7927(5) 0.0630(14) Uani 1 1 d . . .
C17 C 0.8083(14) 0.4407(13) 0.5189(9) 0.128(3) Uani 1 1 d D . .
H17C H 0.749(8) 0.472(9) 0.581(6) 0.16(4) Uiso 1 1 d D . .
H17A H 0.890(7) 0.356(6) 0.527(9) 0.16(4) Uiso 1 1 d D . .
H17B H 0.865(11) 0.507(11) 0.521(12) 0.23(6) Uiso 1 1 d D . .

loop_
_atom_site_aniso_label
_atom_site_aniso_U_11
_atom_site_aniso_U_22
_atom_site_aniso_U_33
_atom_site_aniso_U_23
_atom_site_aniso_U_13
_atom_site_aniso_U_12
Ag 0.0513(2) 0.0642(3) 0.0503(2) -0.01412(18) 0.01170(16) -0.01922(18)
F1 0.329(8) 0.111(3) 0.118(3) -0.091(3) -0.097(4) 0.095(4)
F2 0.115(4) 0.323(8) 0.200(6) -0.203(6) -0.044(4) 0.017(5)
F3 0.461(12) 0.326(10) 0.100(4) -0.127(5) 0.138(6) -0.298(10)
O1 0.100(3) 0.086(3) 0.088(3) -0.060(2) 0.024(2) -0.017(2)
O2 0.112(4) 0.098(3) 0.083(3) -0.051(3) -0.031(3) 0.000(3)
O3 0.103(4) 0.129(4) 0.082(3) -0.048(3) -0.007(3) 0.008(3)
N1 0.054(2) 0.048(2) 0.043(2) -0.0105(18) 0.0099(17) -0.0151(19)
N2 0.045(2) 0.045(2) 0.042(2) -0.0090(17) 0.0017(16) -0.0106(17)
N3 0.041(2) 0.053(2) 0.048(2) -0.0186(18) 0.0080(16) -0.0138(18)
N4 0.0357(18) 0.044(2) 0.046(2) -0.0148(17) 0.0062(15) -0.0128(16)
C1 0.072(3) 0.047(3) 0.062(3) -0.024(2) 0.024(3) -0.020(3)
C2 0.076(4) 0.055(3) 0.065(3) -0.026(3) 0.030(3) -0.019(3)
C3 0.052(3) 0.048(3) 0.037(2) -0.009(2) 0.004(2) -0.007(2)
C4 0.057(3) 0.058(3) 0.051(3) -0.012(2) -0.003(2) -0.023(2)
C5 0.043(2) 0.045(2) 0.045(2) -0.014(2) 0.0079(19) -0.020(2)
C6 0.046(3) 0.054(3) 0.077(4) -0.026(3) 0.013(2) -0.016(2)
C7 0.068(3) 0.070(4) 0.073(4) -0.037(3) 0.033(3) -0.031(3)
C8 0.083(4) 0.086(4) 0.048(3) -0.030(3) 0.024(3) -0.049(3)
C9 0.058(3) 0.055(3) 0.045(3) -0.007(2) -0.001(2) -0.024(2)
C10 0.042(2) 0.039(2) 0.045(2) -0.015(2) 0.0060(19) -0.0152(19)
C11 0.046(2) 0.041(3) 0.061(3) -0.017(2) 0.011(2) -0.015(2)
C12 0.039(2) 0.052(3) 0.049(3) -0.024(2) 0.0090(19) -0.014(2)
C13 0.050(3) 0.075(3) 0.049(3) -0.033(3) 0.012(2) -0.026(2)
C14 0.053(3) 0.063(3) 0.059(3) -0.030(2) 0.003(2) -0.025(2)
C15 0.070(3) 0.062(3) 0.061(3) -0.034(3) 0.013(3) -0.025(3)
C16 0.066(3) 0.069(4) 0.047(3) -0.028(3) 0.002(3) 0.001(3)
C17 0.139(8) 0.126(8) 0.085(6) -0.022(6) -0.017(6) -0.004(7)

loop_
_atom_type_symbol
_atom_type_description
_atom_type_scat_dispersion_real
_atom_type_scat_dispersion_imag
_atom_type_scat_source
C C 0.0033 0.0016 'International Tables Vol C Tables 4.2.6.8 and 6.1.1.4'
H H 0.0000 0.0000 'International Tables Vol C Tables 4.2.6.8 and 6.1.1.4'
N N 0.0061 0.0033 'International Tables Vol C Tables 4.2.6.8 and 6.1.1.4'
O O 0.0106 0.0060 'International Tables Vol C Tables 4.2.6.8 and 6.1.1.4'
Ag Ag -0.8971 1.1015 'International Tables Vol C Tables 4.2.6.8 and 6.1.1.4'
F F 0.0171 0.0103 'International Tables Vol C Tables 4.2.6.8 and 6.1.1.4'

loop_
_geom_angle_atom_site_label_1
_geom_angle_atom_site_label_2
_geom_angle_atom_site_label_3
_geom_angle
_geom_angle_site_symmetry_1
_geom_angle_site_symmetry_3
_geom_angle_publ_flag
N1 Ag N3 168.21(14) 2_676 . ?
N1 Ag Ag 94.57(10) 2_676 2_676 ?
N3 Ag Ag 93.04(10) . 2_676 ?
C17 O3 H3 105(5) . . ?
C3 N1 C1 105.3(4) . . ?
C3 N1 Ag 126.5(3) . 2_676 ?
C1 N1 Ag 128.1(3) . 2_676 ?
C3 N2 C2 106.7(4) . . ?
C3 N2 C4 125.9(4) . . ?
C2 N2 C4 127.4(4) . . ?
C12 N3 C14 106.2(4) . . ?
C12 N3 Ag 127.7(3) . . ?
C14 N3 Ag 125.3(3) . . ?
C12 N4 C13 107.1(4) . . ?
C12 N4 C11 126.9(4) . . ?
C13 N4 C11 126.0(4) . . ?
C2 C1 N1 109.6(4) . . ?
C2 C1 H1A 125.2 . . ?
N1 C1 H1A 125.2 . . ?
C1 C2 N2 106.7(4) . . ?
C1 C2 H2A 126.6 . . ?
N2 C2 H2A 126.6 . . ?
N1 C3 N2 111.6(4) . . ?
N1 C3 H3A 124.2 . . ?
N2 C3 H3A 124.2 . . ?
N2 C4 C5 112.3(4) . . ?
N2 C4 H4A 109.1 . . ?
C5 C4 H4A 109.1 . . ?
N2 C4 H4B 109.1 . . ?
C5 C4 H4B 109.1 . . ?
H4A C4 H4B 107.9 . . ?
C6 C5 C10 120.1(4) . . ?
C6 C5 C4 117.1(4) . . ?
C10 C5 C4 122.7(4) . . ?
C5 C6 C7 119.9(5) . . ?
C5 C6 H6A 120.0 . . ?
C7 C6 H6A 120.0 . . ?
C8 C7 C6 120.4(5) . . ?
C8 C7 H7A 119.8 . . ?
C6 C7 H7A 119.8 . . ?
C7 C8 C9 120.2(5) . . ?
C7 C8 H8A 119.9 . . ?
C9 C8 H8A 119.9 . . ?
C8 C9 C10 121.1(5) . . ?
C8 C9 H9A 119.5 . . ?
C10 C9 H9A 119.5 . . ?
C5 C10 C9 118.2(4) . . ?
C5 C10 C11 122.9(4) . . ?
C9 C10 C11 118.9(4) . . ?
N4 C11 C10 111.7(3) . . ?
N4 C11 H11A 109.3 . . ?
C10 C11 H11A 109.3 . . ?
N4 C11 H11B 109.3 . . ?
C10 C11 H11B 109.3 . . ?
H11A C11 H11B 107.9 . . ?
N3 C12 N4 111.0(4) . . ?
N3 C12 H12A 124.5 . . ?
N4 C12 H12A 124.5 . . ?
C14 C13 N4 106.5(4) . . ?
C14 C13 H13A 126.8 . . ?
N4 C13 H13A 126.8 . . ?
C13 C14 N3 109.2(4) . . ?
C13 C14 H14A 125.4 . . ?
N3 C14 H14A 125.4 . . ?
O1 C15 O2 130.4(5) . . ?
O1 C15 C16 116.1(5) . . ?
O2 C15 C16 113.5(5) . . ?
F1 C16 F3 104.5(6) . . ?
F1 C16 F2 102.4(6) . . ?
F3 C16 F2 98.4(6) . . ?
F1 C16 C15 119.3(5) . . ?
F3 C16 C15 113.8(5) . . ?
F2 C16 C15 115.7(5) . . ?
O3 C17 H17C 119(6) . . ?
O3 C17 H17A 108(6) . . ?
H17C C17 H17A 133(8) . . ?
O3 C17 H17B 93(8) . . ?
H17C C17 H17B 86(8) . . ?
H17A C17 H17B 99(9) . . ?

loop_
_geom_bond_atom_site_label_1
_geom_bond_atom_site_label_2
_geom_bond_distance
_geom_bond_site_symmetry_2
_geom_bond_publ_flag
Ag N1 2.124(4) 2_676 ?
Ag N3 2.126(4) . ?
Ag Ag 3.2709(10) 2_676 ?
F1 C16 1.226(6) . ?
F2 C16 1.268(7) . ?
F3 C16 1.229(7) . ?
O1 C15 1.212(6) . ?
O2 C15 1.234(6) . ?
O3 C17 1.357(10) . ?
O3 H3 0.85(7) . ?
N1 C3 1.317(6) . ?
N1 C1 1.374(6) . ?
N1 Ag 2.124(4) 2_676 ?
N2 C3 1.336(5) . ?
N2 C2 1.371(6) . ?
N2 C4 1.471(6) . ?
N3 C12 1.308(5) . ?
N3 C14 1.371(6) . ?
N4 C12 1.348(5) . ?
N4 C13 1.363(6) . ?
N4 C11 1.472(5) . ?
C1 C2 1.338(7) . ?
C1 H1A 0.9300 . ?
C2 H2A 0.9300 . ?
C3 H3A 0.9300 . ?
C4 C5 1.513(6) . ?
C4 H4A 0.9700 . ?
C4 H4B 0.9700 . ?
C5 C6 1.389(6) . ?
C5 C10 1.390(6) . ?
C6 C7 1.393(7) . ?
C6 H6A 0.9300 . ?
C7 C8 1.347(8) . ?
C7 H7A 0.9300 . ?
C8 C9 1.381(7) . ?
C8 H8A 0.9300 . ?
C9 C10 1.398(6) . ?
C9 H9A 0.9300 . ?
C10 C11 1.506(6) . ?
C11 H11A 0.9700 . ?
C11 H11B 0.9700 . ?
C12 H12A 0.9300 . ?
C13 C14 1.350(6) . ?
C13 H13A 0.9300 . ?
C14 H14A 0.9300 . ?
C15 C16 1.508(7) . ?
C17 H17C 0.970(5) . ?
C17 H17A 0.970(5) . ?
C17 H17B 0.970(5) . ?
